data_1100460
loop_
_publ_author_name
'Bolm, Carsten'
'M\"uller, Peter'
'Harms, Klaus'

_publ_section_title
;
 Sulfoximine--Titanium Reagents in Enantioselective Trimethylsilylcyanations
 of Aldehydes
;
_journal_coden_ASTM ACHSE7
_journal_name_full 'Acta Chemica Scandinavica'
_journal_page_first 305
_journal_page_last 315
_journal_paper_doi 10.3891/acta.chem.scand.50-0305
_journal_volume 50
_journal_year 1996
_chemical_formula_sum 'C7 H9 N O2 S'
_space_group_IT_number 169
_symmetry_cell_setting hexagonal
_symmetry_Int_Tables_number 169
_symmetry_space_group_name_Hall 'P 61'
_symmetry_space_group_name_H-M 'P 61'
_cell_angle_alpha 90
_cell_angle_beta 90
_cell_angle_gamma 120
_cell_formula_units_Z 6
_cell_length_a 13.820(2)
_cell_length_b 13.820(2)
_cell_length_c 8.625(2)
_cod_original_formula_sum 'C7 H9 N1 O2 S1'
_cod_database_code 1100460

loop_
_symmetry_equiv_pos_site_id
_symmetry_equiv_pos_as_xyz
1 x,y,z
2 x-y,x,1/6+z
3 -y,x-y,1/3+z
4 -x,-y,1/2+z
5 -x+y,-x,2/3+z
6 y,-x+y,5/6+z

loop_
_atom_site_label
_atom_site_type_symbol
_atom_site_fract_x
_atom_site_fract_y
_atom_site_fract_z
S1 S 0.70908(8) 0.57872(8) 0.96996(9)
O1 O 0.8196(3) 0.6287(3) 1.0362(4)
N1 N 0.6311(2) 0.6199(3) 1.0203(3)
H1 H 0.6468(2) 0.6804(3) 0.9758(3)
O2 O 0.5323(2) 0.4738(2) 0.7275(3)
H2 H 0.4705(2) 0.4300(2) 0.6473(3)
C1 C 0.7268(3) 0.5830(3) 0.7663(4)
C2 C 0.6365(3) 0.5320(3) 0.6652(4)
C3 C 0.6561(3) 0.5411(4) 0.5077(5)
H3 H 0.5963(3) 0.5070(4) 0.4392(5)
C4 C 0.7620(4) 0.6006(4) 0.4527(5)
H4 H 0.7735(4) 0.6055(4) 0.3460(5)
C5 C 0.8524(4) 0.6524(4) 0.5488(5)
H5 H 0.9239(4) 0.6940(4) 0.5077(5)
C6 C 0.8367(3) 0.6443(4) 0.7076(5)
H6 H 0.8975(3) 0.6781(4) 0.7745(5)
C7 C 0.6367(5) 0.4362(4) 1.0214(6)
H7 H 0.5689(5) 0.3979(4) 0.9623(6)
H8 H 0.6191(5) 0.4289(4) 1.1299(6)
H9 H 0.6828(5) 0.4040(4) 0.9997(6)
C8? C 1.0805(16) 0.9403(16) 0.3418(28)
C9? C 1.0664(22) 1.0980(22) 0.2307(32)
C10? C 1.0824(22) 0.9543(22) 0.4449(34)

loop_
_atom_type_symbol
_atom_type_radius_bond
C 0.68
H 0.23
N 0.68
O 0.68
S 1.02
